data_1572018
loop_
_publ_author_name
'Krieft, Jonas'
'Trapp, Pia C.'
'Vishnevskiy, Yury V.'
'Neumann, Beate'
'Stammler, Hans-Georg'
'Lamm, Jan-Hendrik'
'Mitzel, Norbert W.'

_publ_section_title
;
 A geminal antimony(iii)/phosphorus(iii) frustrated Lewis pair.
;
_journal_issue 30
_journal_name_full 'Chemical science'
_journal_page_first 12118
_journal_page_last 12125
_journal_paper_doi 10.1039/d4sc02785j
_journal_volume 15
_journal_year 2024
_chemical_formula_moiety 'C13 H20 F10 O2 P S Sb'
_chemical_formula_sum 'C13 H20 F10 O2 P S Sb'
_chemical_formula_weight 583.07
_space_group_crystal_system orthorhombic
_space_group_IT_number 61
_space_group_name_Hall '-P 2ac 2ab'
_space_group_name_H-M_alt 'P b c a'
_atom_sites_solution_hydrogens geom
_atom_sites_solution_primary dual
_audit_creation_date 2021-08-25
_audit_creation_method
;
Olex2 1.3-ac4
(compiled 2019.04.23 svn.r3594 for Rigaku Oxford Diffraction, GUI svn.r5739)
;
_audit_update_record
;
2024-04-23 deposited with the CCDC.	2024-07-01 downloaded from the CCDC.
;
_cell_angle_alpha 90
_cell_angle_beta 90
_cell_angle_gamma 90
_cell_formula_units_Z 8
_cell_length_a 17.0497(5)
_cell_length_b 11.9276(3)
_cell_length_c 20.3495(6)
_cell_measurement_reflns_used 22394
_cell_measurement_temperature 100.00(11)
_cell_measurement_theta_max 31.7580
_cell_measurement_theta_min 1.9860
_cell_volume 4138.3(2)
_computing_cell_refinement 'CrysAlisPro 1.171.41.105a (Rigaku OD, 2021)'
_computing_data_collection 'CrysAlisPro 1.171.41.105a (Rigaku OD, 2021)'
_computing_data_reduction 'CrysAlisPro 1.171.41.105a (Rigaku OD, 2021)'
_computing_molecular_graphics 'Olex2 (Dolomanov et al., 2009)'
_computing_publication_material 'Olex2 (Dolomanov et al., 2009)'
_computing_structure_refinement 'ShelXL (Sheldrick, 2015)'
_computing_structure_solution 'ShelXT (Sheldrick, 2015)'
_diffrn_ambient_environment N~2~
_diffrn_ambient_temperature 100.00(11)
_diffrn_detector 'CCD plate'
_diffrn_detector_area_resol_mean 8.0951
_diffrn_detector_type Eos
_diffrn_measured_fraction_theta_full 1.000
_diffrn_measured_fraction_theta_max 1.000
_diffrn_measurement_details
;
List of Runs (angles in degrees, time in seconds):

  # Type    Start    End  Width  t~exp~   \w     \q     \k     \f   Frames
#--------------------------------------------------------------------------
  1  \w    -46.00  52.00   1.00   38.50    --   26.03 -38.00  30.00   98
  2  \w     17.00  96.00   1.00   38.50    --   26.03-145.00-132.00   79
  3  \w    -13.00  68.00   1.00   38.50    --   26.03 -99.00   0.00   81
  4  \w      6.00  95.00   1.00   38.50    --   26.03  57.00 -60.00   89
  5  \w    -12.00  96.00   1.00   38.50    --   26.03  19.00-180.00  108
  6  \w     33.00  90.00   1.00   38.50    --   26.03  57.00-150.00   57
  7  \w     -4.00  42.00   1.00   38.50    --   26.03  77.00  90.00   46
  8  \w      6.00  85.00   1.00   38.50    --   26.03  57.00  30.00   79
  9  \w    -42.00  55.00   1.00   38.50    --   26.03 -77.00-120.00   97
 10  \w     -4.00  42.00   1.00   38.50    --   26.03  77.00-180.00   46
 11  \w    -47.00  17.00   1.00   38.50    --   26.03 -19.00 120.00   64
;
_diffrn_measurement_device 'four-circle diffractometer'
_diffrn_measurement_device_type 'SuperNova, Single source at offset/far, Eos'
_diffrn_measurement_method '\w scans'
_diffrn_orient_matrix_type 'CrysAlisPro convention (1999,Acta A55,543-557)'
_diffrn_orient_matrix_UB_11 0.0377671000
_diffrn_orient_matrix_UB_12 -0.0181888000
_diffrn_orient_matrix_UB_13 0.0099725000
_diffrn_orient_matrix_UB_21 -0.0123084000
_diffrn_orient_matrix_UB_22 0.0010451000
_diffrn_orient_matrix_UB_23 0.0332849000
_diffrn_orient_matrix_UB_31 -0.0123650000
_diffrn_orient_matrix_UB_32 -0.0566281000
_diffrn_orient_matrix_UB_33 -0.0025808000
_diffrn_radiation_monochromator mirror
_diffrn_radiation_probe x-ray
_diffrn_radiation_type 'Mo K\a'
_diffrn_radiation_wavelength 0.71073
_diffrn_reflns_av_R_equivalents 0.0476
_diffrn_reflns_av_unetI/netI 0.0209
_diffrn_reflns_Laue_measured_fraction_full 1.000
_diffrn_reflns_Laue_measured_fraction_max 1.000
_diffrn_reflns_limit_h_max 24
_diffrn_reflns_limit_h_min -24
_diffrn_reflns_limit_k_max 16
_diffrn_reflns_limit_k_min -16
_diffrn_reflns_limit_l_max 28
_diffrn_reflns_limit_l_min -28
_diffrn_reflns_number 77118
_diffrn_reflns_point_group_measured_fraction_full 1.000
_diffrn_reflns_point_group_measured_fraction_max 1.000
_diffrn_reflns_theta_full 25.242
_diffrn_reflns_theta_max 30.080
_diffrn_reflns_theta_min 2.002
_diffrn_source 'micro-focus sealed X-ray tube'
_diffrn_source_type 'SuperNova (Mo) X-ray Source'
_exptl_absorpt_coefficient_mu 1.605
_exptl_absorpt_correction_T_max 1.000
_exptl_absorpt_correction_T_min 0.551
_exptl_absorpt_correction_type gaussian
_exptl_absorpt_process_details
;
CrysAlisPro 1.171.41.105a (Rigaku Oxford Diffraction, 2021)
Numerical absorption correction based on gaussian integration over
a multifaceted crystal model
Empirical absorption correction using spherical harmonics,
implemented in SCALE3 ABSPACK scaling algorithm.
;
_exptl_crystal_colour 'clear colourless'
_exptl_crystal_colour_lustre clear
_exptl_crystal_colour_primary colourless
_exptl_crystal_density_diffrn 1.872
_exptl_crystal_description needle
_exptl_crystal_F_000 2288
_exptl_crystal_size_max 0.29
_exptl_crystal_size_mid 0.04
_exptl_crystal_size_min 0.04
_refine_diff_density_max 1.258
_refine_diff_density_min -0.597
_refine_diff_density_rms 0.086
_refine_ls_extinction_method none
_refine_ls_goodness_of_fit_ref 1.076
_refine_ls_hydrogen_treatment constr
_refine_ls_matrix_type full
_refine_ls_number_parameters 305
_refine_ls_number_reflns 6082
_refine_ls_number_restraints 99
_refine_ls_restrained_S_all 1.085
_refine_ls_R_factor_all 0.0453
_refine_ls_R_factor_gt 0.0320
_refine_ls_shift/su_max 0.001
_refine_ls_shift/su_mean 0.000
_refine_ls_structure_factor_coef Fsqd
_refine_ls_weighting_details 'w=1/[\s^2^(Fo^2^)+(0.0290P)^2^+5.3181P] where P=(Fo^2^+2Fc^2^)/3'
_refine_ls_weighting_scheme calc
_refine_ls_wR_factor_gt 0.0699
_refine_ls_wR_factor_ref 0.0751
_reflns_Friedel_coverage 0.000
_reflns_number_gt 4917
_reflns_number_total 6082
_reflns_threshold_expression 'I > 2\s(I)'
_cod_data_source_file d4sc02785j2.cif
_cod_data_source_block 3
_cod_depositor_comments 'Adding full bibliography for 1572016--1572022.cif.'
_cod_database_code 1572018
_shelx_shelxl_version_number 2018/3
_chemical_oxdiff_formula C13H20F10O2PSSb
_shelx_space_group_comment
;
The symmetry employed for this shelxl refinement is uniquely defined
by the following loop, which should always be used as a source of
symmetry information in preference to the above space-group names.
They are only intended as comments.
;
_shelx_estimated_absorpt_t_max 0.939
_shelx_estimated_absorpt_t_min 0.653
_diffrn_oxdiff_digest_frames
;
01747171b75cc2a57308bc6dd197df4d9300850df07
;
_reflns_odcompleteness_completeness 99.97
_reflns_odcompleteness_iscentric 1
_reflns_odcompleteness_theta 30.01
_olex2_refinement_description
;
1. Fixed Uiso
 At 1.2 times of:
  All C(H,H) groups
 At 1.5 times of:
  All C(H,H,H) groups
2. Rigid body (RIGU) restrains
 Sb1, F1A, F2, F3A, F4A, F5A, C1, C2A, F1B, F3B, F4B, F5B, C2B
 with sigma for 1-2 distances of 0.001 and sigma for 1-3 distances of 0.001
3. Others
 Sof(F1A)=Sof(F3A)=Sof(F4A)=Sof(F5A)=Sof(C2A)=1-FVAR(1)
 Sof(F1B)=Sof(F3B)=Sof(F4B)=Sof(F5B)=Sof(C2B)=FVAR(1)
4.a Secondary CH2 refined with riding coordinates:
 C5(H5A,H5B)
4.b Idealised Me refined as rotating group:
 C7(H7A,H7B,H7C), C8(H8A,H8B,H8C), C9(H9A,H9B,H9C), C11(H11A,H11B,H11C),
 C12(H12A,H12B,H12C), C13(H13A,H13B,H13C)
;
_olex2_date_sample_data_collection 2021-08-23
_olex2_submission_special_instructions 'No special instructions were received'
_oxdiff_exptl_absorpt_empirical_details
;
Empirical correction (ABSPACK) includes:
- Absorption correction using spherical harmonics
- Frame scaling
- Detector area scaling
;
_oxdiff_exptl_absorpt_empirical_full_max 1.267
_oxdiff_exptl_absorpt_empirical_full_min 0.805

loop_
_space_group_symop_operation_xyz
'x, y, z'
'-x+1/2, -y, z+1/2'
'-x, y+1/2, -z+1/2'
'x+1/2, -y+1/2, -z'
'-x, -y, -z'
'x-1/2, y, -z-1/2'
'x, -y-1/2, z-1/2'
'-x-1/2, y-1/2, z'

loop_
_atom_site_label
_atom_site_type_symbol
_atom_site_fract_x
_atom_site_fract_y
_atom_site_fract_z
_atom_site_U_iso_or_equiv
_atom_site_adp_type
_atom_site_occupancy
_atom_site_site_symmetry_order
_atom_site_calc_flag
_atom_site_refinement_flags_posn
_atom_site_refinement_flags_adp
_atom_site_refinement_flags_occupancy
_atom_site_disorder_assembly
_atom_site_disorder_group
Sb1 Sb 0.59154(2) 0.44591(2) 0.63410(2) 0.02305(5) Uani 1 1 d . U . . .
S1 S 0.64701(5) 0.54243(5) 0.78226(3) 0.03247(15) Uani 1 1 d . . . . .
P1 P 0.59496(4) 0.36697(5) 0.79363(3) 0.01961(11) Uani 1 1 d . . . . .
F1A F 0.7003(5) 0.2964(7) 0.5529(4) 0.0457(14) Uani 0.55(2) 1 d . U P A 1
F2 F 0.75606(10) 0.34938(16) 0.63993(8) 0.0395(4) Uani 1 1 d . U . . .
F3A F 0.7727(6) 0.5592(7) 0.5924(7) 0.073(2) Uani 0.55(2) 1 d . U P A 1
F4A F 0.7087(3) 0.5096(14) 0.5065(5) 0.082(3) Uani 0.55(2) 1 d . U P A 1
F5A F 0.8187(4) 0.4321(9) 0.5285(4) 0.0529(18) Uani 0.55(2) 1 d . U P A 1
F6 F 0.55471(11) 0.35269(17) 0.49997(7) 0.0454(5) Uani 1 1 d . . . . .
F7 F 0.55809(11) 0.21310(14) 0.56939(9) 0.0423(4) Uani 1 1 d . . . . .
F8 F 0.41350(11) 0.2558(2) 0.52107(9) 0.0551(5) Uani 1 1 d . . . . .
F9 F 0.42302(11) 0.2886(3) 0.62371(9) 0.0662(7) Uani 1 1 d . . . . .
F10 F 0.42051(13) 0.4247(2) 0.55491(15) 0.0748(8) Uani 1 1 d . . . . .
O1 O 0.68495(12) 0.51928(17) 0.71725(10) 0.0366(5) Uani 1 1 d . . . . .
O2 O 0.57702(14) 0.61339(17) 0.77521(11) 0.0450(6) Uani 1 1 d . . . . .
C1 C 0.70837(16) 0.3934(3) 0.59401(13) 0.0347(5) Uani 1 1 d . U . . .
C2A C 0.7541(5) 0.4729(9) 0.5560(5) 0.0469(15) Uani 0.55(2) 1 d . U P A 1
C3 C 0.53556(16) 0.3218(2) 0.56285(11) 0.0263(5) Uani 1 1 d . . . . .
C4 C 0.44738(17) 0.3223(3) 0.56495(13) 0.0352(6) Uani 1 1 d . . . . .
C5 C 0.58633(14) 0.31587(19) 0.71056(11) 0.0215(4) Uani 1 1 d . . . . .
H5A H 0.535924 0.275316 0.706309 0.026 Uiso 1 1 calc R . . . .
H5B H 0.628963 0.261207 0.702511 0.026 Uiso 1 1 calc R . . . .
C6 C 0.49745(15) 0.3781(2) 0.83317(12) 0.0257(5) Uani 1 1 d . . . . .
C7 C 0.44085(17) 0.4271(3) 0.78161(14) 0.0357(6) Uani 1 1 d . . . . .
H7A H 0.463368 0.495847 0.763126 0.054 Uiso 1 1 calc GR . . . .
H7B H 0.390500 0.444470 0.802501 0.054 Uiso 1 1 calc GR . . . .
H7C H 0.432691 0.372289 0.746420 0.054 Uiso 1 1 calc GR . . . .
C8 C 0.46657(16) 0.2647(2) 0.85626(13) 0.0318(6) Uani 1 1 d . . . . .
H8A H 0.467690 0.211426 0.819591 0.048 Uiso 1 1 calc GR . . . .
H8B H 0.412557 0.273103 0.871974 0.048 Uiso 1 1 calc GR . . . .
H8C H 0.499640 0.236588 0.892052 0.048 Uiso 1 1 calc GR . . . .
C9 C 0.50244(19) 0.4590(2) 0.89225(15) 0.0390(7) Uani 1 1 d . . . . .
H9A H 0.538643 0.428409 0.925085 0.058 Uiso 1 1 calc GR . . . .
H9B H 0.450293 0.467697 0.911859 0.058 Uiso 1 1 calc GR . . . .
H9C H 0.521549 0.532168 0.877328 0.058 Uiso 1 1 calc GR . . . .
C10 C 0.67024(14) 0.2822(2) 0.83700(12) 0.0242(5) Uani 1 1 d . . . . .
C11 C 0.74866(16) 0.3024(2) 0.80151(14) 0.0328(6) Uani 1 1 d . . . . .
H11A H 0.744668 0.276253 0.755984 0.049 Uiso 1 1 calc GR . . . .
H11B H 0.790462 0.261221 0.824064 0.049 Uiso 1 1 calc GR . . . .
H11C H 0.760809 0.382755 0.801863 0.049 Uiso 1 1 calc GR . . . .
C12 C 0.65064(16) 0.1565(2) 0.83479(14) 0.0317(6) Uani 1 1 d . . . . .
H12A H 0.601038 0.143024 0.857804 0.047 Uiso 1 1 calc GR . . . .
H12B H 0.692648 0.113934 0.856201 0.047 Uiso 1 1 calc GR . . . .
H12C H 0.645743 0.132322 0.788940 0.047 Uiso 1 1 calc GR . . . .
C13 C 0.67808(18) 0.3230(3) 0.90815(13) 0.0369(6) Uani 1 1 d . . . . .
H13A H 0.685818 0.404387 0.908533 0.055 Uiso 1 1 calc GR . . . .
H13B H 0.723179 0.286298 0.928877 0.055 Uiso 1 1 calc GR . . . .
H13C H 0.630266 0.304288 0.932528 0.055 Uiso 1 1 calc GR . . . .
F1B F 0.7006(6) 0.3379(14) 0.5400(5) 0.063(3) Uani 0.45(2) 1 d . U P A 2
F3B F 0.7812(6) 0.5663(9) 0.6185(5) 0.0586(19) Uani 0.45(2) 1 d . U P A 2
F4B F 0.7090(5) 0.5717(13) 0.5331(7) 0.078(3) Uani 0.45(2) 1 d . U P A 2
F5B F 0.8158(6) 0.4771(13) 0.5333(6) 0.062(2) Uani 0.45(2) 1 d . U P A 2
C2B C 0.7537(7) 0.5084(14) 0.5680(6) 0.0470(17) Uani 0.45(2) 1 d . U P A 2

loop_
_atom_site_aniso_label
_atom_site_aniso_U_11
_atom_site_aniso_U_22
_atom_site_aniso_U_33
_atom_site_aniso_U_23
_atom_site_aniso_U_13
_atom_site_aniso_U_12
Sb1 0.02684(9) 0.02307(8) 0.01923(8) 0.00321(6) -0.00187(6) -0.00154(6)
S1 0.0448(4) 0.0239(3) 0.0287(3) 0.0019(2) -0.0080(3) -0.0076(3)
P1 0.0213(3) 0.0175(3) 0.0200(3) 0.0000(2) -0.0037(2) -0.0016(2)
F1A 0.034(2) 0.061(3) 0.042(2) -0.014(2) 0.0078(19) 0.006(2)
F2 0.0316(8) 0.0491(10) 0.0378(8) 0.0111(7) 0.0047(7) 0.0085(7)
F3A 0.061(4) 0.058(2) 0.101(5) 0.013(3) 0.036(4) -0.016(2)
F4A 0.030(2) 0.138(8) 0.078(4) 0.078(4) 0.012(2) 0.015(3)
F5A 0.0276(18) 0.080(4) 0.051(3) 0.029(3) 0.0141(17) 0.010(3)
F6 0.0524(11) 0.0663(12) 0.0175(7) 0.0029(7) 0.0011(7) -0.0240(9)
F7 0.0497(11) 0.0286(9) 0.0487(10) -0.0086(7) -0.0080(9) 0.0028(7)
F8 0.0453(11) 0.0788(14) 0.0413(10) -0.0074(10) -0.0113(9) -0.0267(10)
F9 0.0294(10) 0.139(2) 0.0301(9) 0.0077(11) 0.0024(7) -0.0219(11)
F10 0.0482(13) 0.0622(15) 0.114(2) -0.0003(14) -0.0401(13) 0.0155(10)
O1 0.0404(11) 0.0330(10) 0.0364(11) 0.0043(8) -0.0031(9) -0.0155(9)
O2 0.0640(16) 0.0248(10) 0.0463(12) 0.0054(9) -0.0016(11) 0.0064(9)
C1 0.0274(12) 0.0515(14) 0.0251(11) 0.0038(9) 0.0014(9) -0.0048(10)
C2A 0.024(2) 0.058(3) 0.058(3) 0.029(2) 0.0093(18) 0.008(2)
C3 0.0309(13) 0.0286(13) 0.0194(11) 0.0029(9) -0.0003(10) -0.0044(10)
C4 0.0325(15) 0.0468(17) 0.0263(13) 0.0025(12) -0.0050(11) -0.0061(13)
C5 0.0242(11) 0.0218(11) 0.0184(10) 0.0016(8) -0.0017(9) -0.0014(9)
C6 0.0259(12) 0.0281(12) 0.0231(11) -0.0006(9) -0.0002(10) 0.0027(10)
C7 0.0282(13) 0.0450(17) 0.0339(14) 0.0040(12) 0.0000(11) 0.0113(12)
C8 0.0277(13) 0.0366(14) 0.0310(13) 0.0026(11) 0.0019(11) -0.0048(11)
C9 0.0445(17) 0.0391(16) 0.0333(14) -0.0104(12) 0.0062(13) 0.0030(13)
C10 0.0237(12) 0.0241(11) 0.0249(11) 0.0016(9) -0.0060(9) -0.0011(9)
C11 0.0232(12) 0.0378(15) 0.0376(14) 0.0048(12) -0.0067(11) -0.0003(10)
C12 0.0319(14) 0.0226(12) 0.0404(15) 0.0070(11) -0.0055(12) 0.0015(10)
C13 0.0428(16) 0.0414(16) 0.0265(13) 0.0002(11) -0.0131(12) -0.0001(13)
F1B 0.042(3) 0.108(6) 0.039(2) -0.029(3) 0.015(2) -0.028(4)
F3B 0.051(3) 0.062(3) 0.064(4) 0.019(3) -0.008(3) -0.026(2)
F4B 0.039(3) 0.106(6) 0.087(6) 0.072(5) -0.013(3) -0.011(3)
F5B 0.035(3) 0.086(6) 0.064(3) 0.026(4) 0.007(2) -0.016(3)
C2B 0.032(3) 0.067(3) 0.042(3) 0.027(3) -0.008(2) -0.010(2)

loop_
_atom_type_symbol
_atom_type_description
_atom_type_scat_dispersion_real
_atom_type_scat_dispersion_imag
_atom_type_scat_source
C C 0.0033 0.0016 'International Tables Vol C Tables 4.2.6.8 and 6.1.1.4'
H H 0.0000 0.0000 'International Tables Vol C Tables 4.2.6.8 and 6.1.1.4'
O O 0.0106 0.0060 'International Tables Vol C Tables 4.2.6.8 and 6.1.1.4'
F F 0.0171 0.0103 'International Tables Vol C Tables 4.2.6.8 and 6.1.1.4'
P P 0.1023 0.0942 'International Tables Vol C Tables 4.2.6.8 and 6.1.1.4'
S S 0.1246 0.1234 'International Tables Vol C Tables 4.2.6.8 and 6.1.1.4'
Sb Sb -0.5866 1.5461 'International Tables Vol C Tables 4.2.6.8 and 6.1.1.4'

loop_
_exptl_crystal_face_index_h
_exptl_crystal_face_index_k
_exptl_crystal_face_index_l
_exptl_crystal_face_perp_dist
0 0 1 0.0181
0 0 -1 0.0181
-3 -17 -1 0.0199
3 17 1 0.0199
-23 3 -5 0.1393
23 -3 5 0.1393

loop_
_geom_angle_atom_site_label_1
_geom_angle_atom_site_label_2
_geom_angle_atom_site_label_3
_geom_angle
_geom_angle_site_symmetry_1
_geom_angle_site_symmetry_3
_geom_angle_publ_flag
C1 Sb1 O1 77.09(9) . . ?
C1 Sb1 C3 87.65(10) . . ?
C3 Sb1 O1 158.45(8) . . ?
C5 Sb1 O1 78.01(7) . . ?
C5 Sb1 C1 95.52(10) . . ?
C5 Sb1 C3 88.57(9) . . ?
O1 S1 P1 95.06(8) . . ?
O2 S1 P1 102.82(10) . . ?
O2 S1 O1 111.75(13) . . ?
C5 P1 S1 104.27(8) . . ?
C5 P1 C6 111.01(11) . . ?
C5 P1 C10 108.54(11) . . ?
C6 P1 S1 109.07(9) . . ?
C6 P1 C10 116.95(11) . . ?
C10 P1 S1 106.16(8) . . ?
S1 O1 Sb1 112.94(11) . . ?
F1A C1 Sb1 110.7(4) . . ?
F1A C1 C2A 105.5(5) . . ?
F2 C1 Sb1 113.17(17) . . ?
F2 C1 F1A 98.5(4) . . ?
F2 C1 C2A 107.5(4) . . ?
F2 C1 C2B 105.2(4) . . ?
C2A C1 Sb1 119.2(4) . . ?
F1B C1 Sb1 111.3(5) . . ?
F1B C1 F2 117.0(8) . . ?
F1B C1 C2B 101.5(6) . . ?
C2B C1 Sb1 107.4(6) . . ?
F3A C2A F4A 108.0(7) . . ?
F3A C2A F5A 109.0(7) . . ?
F3A C2A C1 110.0(7) . . ?
F4A C2A C1 107.7(6) . . ?
F5A C2A F4A 106.3(7) . . ?
F5A C2A C1 115.5(6) . . ?
F6 C3 Sb1 108.60(16) . . ?
F6 C3 C4 105.3(2) . . ?
F7 C3 Sb1 116.03(16) . . ?
F7 C3 F6 106.3(2) . . ?
F7 C3 C4 106.5(2) . . ?
C4 C3 Sb1 113.40(18) . . ?
F8 C4 F9 106.8(2) . . ?
F8 C4 C3 114.4(3) . . ?
F9 C4 C3 109.7(2) . . ?
F10 C4 F8 107.3(2) . . ?
F10 C4 F9 108.1(3) . . ?
F10 C4 C3 110.3(2) . . ?
Sb1 C5 H5A 108.5 . . ?
Sb1 C5 H5B 108.5 . . ?
P1 C5 Sb1 114.94(11) . . ?
P1 C5 H5A 108.5 . . ?
P1 C5 H5B 108.5 . . ?
H5A C5 H5B 107.5 . . ?
C7 C6 P1 107.08(18) . . ?
C7 C6 C9 109.1(2) . . ?
C8 C6 P1 112.31(18) . . ?
C8 C6 C7 109.3(2) . . ?
C8 C6 C9 109.5(2) . . ?
C9 C6 P1 109.51(19) . . ?
C6 C7 H7A 109.5 . . ?
C6 C7 H7B 109.5 . . ?
C6 C7 H7C 109.5 . . ?
H7A C7 H7B 109.5 . . ?
H7A C7 H7C 109.5 . . ?
H7B C7 H7C 109.5 . . ?
C6 C8 H8A 109.5 . . ?
C6 C8 H8B 109.5 . . ?
C6 C8 H8C 109.5 . . ?
H8A C8 H8B 109.5 . . ?
H8A C8 H8C 109.5 . . ?
H8B C8 H8C 109.5 . . ?
C6 C9 H9A 109.5 . . ?
C6 C9 H9B 109.5 . . ?
C6 C9 H9C 109.5 . . ?
H9A C9 H9B 109.5 . . ?
H9A C9 H9C 109.5 . . ?
H9B C9 H9C 109.5 . . ?
C11 C10 P1 106.99(17) . . ?
C12 C10 P1 111.53(17) . . ?
C12 C10 C11 109.1(2) . . ?
C13 C10 P1 109.67(18) . . ?
C13 C10 C11 108.5(2) . . ?
C13 C10 C12 110.9(2) . . ?
C10 C11 H11A 109.5 . . ?
C10 C11 H11B 109.5 . . ?
C10 C11 H11C 109.5 . . ?
H11A C11 H11B 109.5 . . ?
H11A C11 H11C 109.5 . . ?
H11B C11 H11C 109.5 . . ?
C10 C12 H12A 109.5 . . ?
C10 C12 H12B 109.5 . . ?
C10 C12 H12C 109.5 . . ?
H12A C12 H12B 109.5 . . ?
H12A C12 H12C 109.5 . . ?
H12B C12 H12C 109.5 . . ?
C10 C13 H13A 109.5 . . ?
C10 C13 H13B 109.5 . . ?
C10 C13 H13C 109.5 . . ?
H13A C13 H13B 109.5 . . ?
H13A C13 H13C 109.5 . . ?
H13B C13 H13C 109.5 . . ?
F3B C2B C1 110.4(8) . . ?
F3B C2B F5B 106.1(9) . . ?
F4B C2B C1 112.6(8) . . ?
F4B C2B F3B 109.4(10) . . ?
F4B C2B F5B 110.1(9) . . ?
F5B C2B C1 108.0(10) . . ?

loop_
_geom_bond_atom_site_label_1
_geom_bond_atom_site_label_2
_geom_bond_distance
_geom_bond_site_symmetry_2
_geom_bond_publ_flag
Sb1 O1 2.483(2) . ?
Sb1 C1 2.242(3) . ?
Sb1 C3 2.281(3) . ?
Sb1 C5 2.199(2) . ?
S1 P1 2.2849(9) . ?
S1 O1 1.498(2) . ?
S1 O2 1.470(2) . ?
P1 C5 1.803(2) . ?
P1 C6 1.852(3) . ?
P1 C10 1.857(2) . ?
F1A C1 1.435(7) . ?
F2 C1 1.345(3) . ?
F3A C2A 1.307(10) . ?
F4A C2A 1.343(10) . ?
F5A C2A 1.328(8) . ?
F6 C3 1.371(3) . ?
F7 C3 1.359(3) . ?
F8 C4 1.327(3) . ?
F9 C4 1.328(3) . ?
F10 C4 1.320(4) . ?
C1 C2A 1.451(9) . ?
C1 F1B 1.290(8) . ?
C1 C2B 1.662(13) . ?
C3 C4 1.504(4) . ?
C5 H5A 0.9900 . ?
C5 H5B 0.9900 . ?
C6 C7 1.541(4) . ?
C6 C8 1.527(4) . ?
C6 C9 1.544(4) . ?
C7 H7A 0.9800 . ?
C7 H7B 0.9800 . ?
C7 H7C 0.9800 . ?
C8 H8A 0.9800 . ?
C8 H8B 0.9800 . ?
C8 H8C 0.9800 . ?
C9 H9A 0.9800 . ?
C9 H9B 0.9800 . ?
C9 H9C 0.9800 . ?
C10 C11 1.539(4) . ?
C10 C12 1.537(3) . ?
C10 C13 1.533(4) . ?
C11 H11A 0.9800 . ?
C11 H11B 0.9800 . ?
C11 H11C 0.9800 . ?
C12 H12A 0.9800 . ?
C12 H12B 0.9800 . ?
C12 H12C 0.9800 . ?
C13 H13A 0.9800 . ?
C13 H13B 0.9800 . ?
C13 H13C 0.9800 . ?
F3B C2B 1.324(12) . ?
F4B C2B 1.287(13) . ?
F5B C2B 1.327(13) . ?

loop_
_geom_torsion_atom_site_label_1
_geom_torsion_atom_site_label_2
_geom_torsion_atom_site_label_3
_geom_torsion_atom_site_label_4
_geom_torsion
_geom_torsion_site_symmetry_1
_geom_torsion_site_symmetry_2
_geom_torsion_site_symmetry_3
_geom_torsion_site_symmetry_4
_geom_torsion_publ_flag
Sb1 C1 C2A F3A 62.6(8) . . . . ?
Sb1 C1 C2A F4A -54.9(8) . . . . ?
Sb1 C1 C2A F5A -173.5(6) . . . . ?
Sb1 C1 C2B F3B 75.9(9) . . . . ?
Sb1 C1 C2B F4B -46.7(10) . . . . ?
Sb1 C1 C2B F5B -168.5(7) . . . . ?
Sb1 C3 C4 F8 176.04(19) . . . . ?
Sb1 C3 C4 F9 -64.0(3) . . . . ?
Sb1 C3 C4 F10 55.0(3) . . . . ?
S1 P1 C5 Sb1 -17.67(13) . . . . ?
S1 P1 C6 C7 72.67(19) . . . . ?
S1 P1 C6 C8 -167.38(16) . . . . ?
S1 P1 C6 C9 -45.6(2) . . . . ?
S1 P1 C10 C11 -48.40(18) . . . . ?
S1 P1 C10 C12 -167.69(17) . . . . ?
S1 P1 C10 C13 69.12(19) . . . . ?
P1 S1 O1 Sb1 54.15(9) . . . . ?
F1A C1 C2A F3A -172.3(7) . . . . ?
F1A C1 C2A F4A 70.2(7) . . . . ?
F1A C1 C2A F5A -48.4(9) . . . . ?
F2 C1 C2A F3A -67.9(8) . . . . ?
F2 C1 C2A F4A 174.6(6) . . . . ?
F2 C1 C2A F5A 56.0(9) . . . . ?
F2 C1 C2B F3B -44.9(10) . . . . ?
F2 C1 C2B F4B -167.5(8) . . . . ?
F2 C1 C2B F5B 70.7(8) . . . . ?
F6 C3 C4 F8 57.5(3) . . . . ?
F6 C3 C4 F9 177.4(2) . . . . ?
F6 C3 C4 F10 -63.6(3) . . . . ?
F7 C3 C4 F8 -55.1(3) . . . . ?
F7 C3 C4 F9 64.8(3) . . . . ?
F7 C3 C4 F10 -176.2(2) . . . . ?
O2 S1 O1 Sb1 -51.83(15) . . . . ?
C5 P1 C6 C7 -41.7(2) . . . . ?
C5 P1 C6 C8 78.3(2) . . . . ?
C5 P1 C6 C9 -159.89(18) . . . . ?
C5 P1 C10 C11 63.18(19) . . . . ?
C5 P1 C10 C12 -56.1(2) . . . . ?
C5 P1 C10 C13 -179.30(18) . . . . ?
C6 P1 C5 Sb1 99.64(14) . . . . ?
C6 P1 C10 C11 -170.33(17) . . . . ?
C6 P1 C10 C12 70.4(2) . . . . ?
C6 P1 C10 C13 -52.8(2) . . . . ?
C10 P1 C5 Sb1 -130.51(12) . . . . ?
C10 P1 C6 C7 -166.93(18) . . . . ?
C10 P1 C6 C8 -47.0(2) . . . . ?
C10 P1 C6 C9 74.8(2) . . . . ?
F1B C1 C2B F3B -167.2(9) . . . . ?
F1B C1 C2B F4B 70.2(11) . . . . ?
F1B C1 C2B F5B -51.6(10) . . . . ?

loop_
_exptl_oxdiff_crystal_face_indexfrac_h
_exptl_oxdiff_crystal_face_indexfrac_k
_exptl_oxdiff_crystal_face_indexfrac_l
_exptl_oxdiff_crystal_face_x
_exptl_oxdiff_crystal_face_y
_exptl_oxdiff_crystal_face_z
0.0000 -0.0000 1.0000 0.0100 0.0333 -0.0026
-0.0000 0.0000 -1.0000 -0.0100 -0.0333 0.0026
-3.0000 -17.0000 -1.0001 0.1859 -0.0141 1.0024
3.0000 17.0000 1.0001 -0.1859 0.0141 -1.0024
-23.0003 3.0000 -4.9986 -0.9731 0.1199 0.1274
23.0003 -3.0000 4.9986 0.9731 -0.1199 -0.1274
